data_7122422
loop_
_publ_author_name
'Steele, Jennifer L.'
'Tahsini, Laleh'
'Sun, Chen'
'Elinburg, Jessica K.'
'Kotyk, Christopher M.'
'McNeely, James'
'Stoian, Sebastian A.'
'Dragulescu-Andrasi, Alina'
'Ozarowski, Andrew'
'Ozerov, M.'
'Krzystek, J.'
'Telser, Joshua'
'Bacon, Jeffrey W.'
'Golen, James A.'
'Rheingold, Arnold L.'
'Doerrer, Linda H.'

_publ_section_title
;
 Square-planar Co(iii) in {O<sub>4</sub>} coordination: large ZFS and
 reactivity with ROS.
;
_journal_issue 85
_journal_name_full 'Chemical communications (Cambridge, England)'
_journal_page_first 12045
_journal_page_last 12048
_journal_paper_doi 10.1039/c8cc04464c
_journal_volume 54
_journal_year 2018
_chemical_formula_moiety 'C12 Co F24 O4, C4 H12 N'
_chemical_formula_sum 'C16 H12 Co F24 N O4'
_chemical_formula_weight 797.20
_chemical_properties_physical Air-sensitive,Moisture-sensitive,Light-sensitive
_space_group_crystal_system orthorhombic
_space_group_IT_number 62
_space_group_name_Hall '-P 2ac 2n'
_space_group_name_H-M_alt 'P n m a'
_symmetry_space_group_name_Hall '-P 2ac 2n'
_symmetry_space_group_name_H-M 'P n m a'
_atom_sites_solution_hydrogens geom
_atom_sites_solution_primary direct
_atom_sites_solution_secondary difmap
_audit_creation_date 2014-07-23
_audit_creation_method
;
Olex2 1.2
(compiled 2014.06.27 svn.r2953 for OlexSys, GUI svn.r4855)
;
_audit_update_record
;
2017-10-12 deposited with the CCDC.
2018-09-27 downloaded from the CCDC.
;
_cell_angle_alpha 90
_cell_angle_beta 90
_cell_angle_gamma 90
_cell_formula_units_Z 4
_cell_length_a 17.2160(8)
_cell_length_b 20.2934(9)
_cell_length_c 7.1911(4)
_cell_measurement_reflns_used 9838
_cell_measurement_temperature 100(2)
_cell_measurement_theta_max 66.497
_cell_measurement_theta_min 4.353
_cell_volume 2512.4(2)
_computing_cell_refinement 'SAINT (Bruker, 2008)'
_computing_data_collection 'APEX2 (Bruker, 2008)'
_computing_data_reduction 'SAINT (Bruker, 2008)'
_computing_molecular_graphics 'Olex2 (Dolomanov et al., 2009)'
_computing_publication_material 'Olex2 (Dolomanov et al., 2009)'
_computing_structure_refinement 'ShelXL (Sheldrick, 2008)'
_computing_structure_solution 'XT (Sheldrick, 2008)'
_diffrn_ambient_temperature 100.01
_diffrn_measured_fraction_theta_full 0.970
_diffrn_measured_fraction_theta_max 0.970
_diffrn_measurement_device_type 'Bruker Proteum-R'
_diffrn_measurement_method '\w & \f scans'
_diffrn_radiation_monochromator Montel
_diffrn_radiation_type CuK\a
_diffrn_radiation_wavelength 1.54178
_diffrn_reflns_av_R_equivalents 0.0572
_diffrn_reflns_av_unetI/netI 0.0371
_diffrn_reflns_Laue_measured_fraction_full 0.970
_diffrn_reflns_Laue_measured_fraction_max 0.970
_diffrn_reflns_limit_h_max 19
_diffrn_reflns_limit_h_min -19
_diffrn_reflns_limit_k_max 23
_diffrn_reflns_limit_k_min -23
_diffrn_reflns_limit_l_max 8
_diffrn_reflns_limit_l_min -5
_diffrn_reflns_number 14534
_diffrn_reflns_point_group_measured_fraction_full 0.970
_diffrn_reflns_point_group_measured_fraction_max 0.970
_diffrn_reflns_theta_full 66.629
_diffrn_reflns_theta_max 66.629
_diffrn_reflns_theta_min 4.357
_diffrn_source 'rotating anode'
_exptl_absorpt_coefficient_mu 7.354
_exptl_absorpt_correction_T_max 0.7528
_exptl_absorpt_correction_T_min 0.4680
_exptl_absorpt_correction_type multi-scan
_exptl_absorpt_process_details 'SADABS (Sheldrick, 2008)'
_exptl_crystal_colour yellow
_exptl_crystal_density_diffrn 2.108
_exptl_crystal_description prism
_exptl_crystal_F_000 1560
_exptl_crystal_preparation 'Magnetic properties'
_exptl_crystal_size_max 0.118
_exptl_crystal_size_mid 0.050
_exptl_crystal_size_min 0.046
_refine_diff_density_max 0.692
_refine_diff_density_min -0.454
_refine_diff_density_rms 0.077
_refine_ls_extinction_method none
_refine_ls_goodness_of_fit_ref 1.048
_refine_ls_hydrogen_treatment constr
_refine_ls_matrix_type full
_refine_ls_number_parameters 236
_refine_ls_number_reflns 2229
_refine_ls_number_restraints 220
_refine_ls_restrained_S_all 1.016
_refine_ls_R_factor_all 0.0445
_refine_ls_R_factor_gt 0.0408
_refine_ls_shift/su_max 0.001
_refine_ls_shift/su_mean 0.000
_refine_ls_structure_factor_coef Fsqd
_refine_ls_weighting_details 'w=1/[\s^2^(Fo^2^)+(0.0650P)^2^+2.1450P] where P=(Fo^2^+2Fc^2^)/3'
_refine_ls_weighting_scheme calc
_refine_ls_wR_factor_gt 0.1061
_refine_ls_wR_factor_ref 0.1091
_reflns_Friedel_coverage 0.000
_reflns_number_gt 2058
_reflns_number_total 2229
_reflns_threshold_expression 'I > 2\s(I)'
_cod_data_source_file c8cc04464c2.cif
_cod_data_source_block steele3_Compound_3
_cod_depositor_comments 'Adding full bibliography for 7122422--7122423.cif.'
_cod_database_code 7122422
_shelxl_version_number 2013-4
_shelx_space_group_comment
;
The symmetry employed for this shelxl refinement is uniquely defined
by the following loop, which should always be used as a source of
symmetry information in preference to the above space-group names.
They are only intended as comments.
;
_olex2_refinement_description
;
1. Fixed Uiso
 At 1.5 times of:
  All C(H,H,H) groups
2. Restrained distances
 N1-C2N = N1-C1N = N1-C3N = N1-C4N
 1.48 with sigma of 0.02
 C3N-C2N
 2.42 with sigma of 0.04
 C4N-C2N
 2.42 with sigma of 0.04
 C1N-C2N
 2.42 with sigma of 0.04
 C1N-C4N
 2.42 with sigma of 0.04
 C1N-C3N
 2.42 with sigma of 0.04
 C4N-C3N
 2.42 with sigma of 0.04
3. Rigid body (RIGU) restrains
 All non-hydrogen atoms
 with sigma for 1-2 distances of 0.004 and sigma for 1-3 distances of 0.004
4. Others
 Fixed Sof: N1(0.5) C2N(0.5) H2NA(0.5) H2NB(0.5) H2NC(0.5) C1N(0.5) H1NA(0.5)
 H1NB(0.5) H1NC(0.5) C3N(0.5) H3NA(0.5) H3NB(0.5) H3NC(0.5) C4N(0.5) H4NA(0.5)
 H4NB(0.5) H4NC(0.5)
5.a Idealised Me refined as rotating group:
 C2N(H2NA,H2NB,H2NC), C1N(H1NA,H1NB,H1NC), C3N(H3NA,H3NB,H3NC), C4N(H4NA,H4NB,
 H4NC)
;
_olex2_submission_special_instructions 'No special instructions were received'

loop_
_space_group_symop_operation_xyz
'x, y, z'
'-x+1/2, -y, z+1/2'
'-x, y+1/2, -z'
'x+1/2, -y+1/2, -z+1/2'
'-x, -y, -z'
'x-1/2, y, -z-1/2'
'x, -y-1/2, z'
'-x-1/2, y-1/2, z-1/2'

loop_
_atom_site_label
_atom_site_type_symbol
_atom_site_fract_x
_atom_site_fract_y
_atom_site_fract_z
_atom_site_U_iso_or_equiv
_atom_site_adp_type
_atom_site_occupancy
_atom_site_site_symmetry_order
_atom_site_calc_flag
_atom_site_refinement_flags_posn
_atom_site_refinement_flags_adp
_atom_site_refinement_flags_occupancy
_atom_site_disorder_assembly
_atom_site_disorder_group
Co1 Co 0.62051(3) 0.2500 0.30552(8) 0.0177(2) Uani 1 2 d S T P . .
F5 F 0.58420(10) 0.34996(8) 0.6196(2) 0.0310(4) Uani 1 1 d . . . . .
F3 F 0.55554(10) 0.48641(8) 0.1785(2) 0.0296(4) Uani 1 1 d . . . . .
F11 F 0.65939(10) 0.33033(8) -0.0284(2) 0.0323(4) Uani 1 1 d . . . . .
F1 F 0.53843(10) 0.40599(8) -0.0112(2) 0.0325(4) Uani 1 1 d . . . . .
F2 F 0.45535(9) 0.42444(8) 0.2016(2) 0.0329(4) Uani 1 1 d . . . . .
F4 F 0.47232(9) 0.37626(9) 0.5172(3) 0.0366(5) Uani 1 1 d . . . . .
F9 F 0.68867(11) 0.48945(8) 0.3455(3) 0.0400(5) Uani 1 1 d . . . . .
F7 F 0.70765(10) 0.42107(9) 0.5696(3) 0.0370(5) Uani 1 1 d . . . . .
F6 F 0.55838(10) 0.45180(8) 0.5536(2) 0.0335(4) Uani 1 1 d . . . . .
F12 F 0.68769(11) 0.43400(9) -0.0073(3) 0.0408(5) Uani 1 1 d . . . . .
F10 F 0.77156(10) 0.35975(9) 0.0641(3) 0.0410(5) Uani 1 1 d . . . . .
F8 F 0.78939(10) 0.42723(9) 0.3482(3) 0.0424(5) Uani 1 1 d . . . . .
O1 O 0.55079(10) 0.31354(8) 0.2528(3) 0.0213(4) Uani 1 1 d . . . . .
O2 O 0.69044(10) 0.31394(9) 0.3505(3) 0.0202(4) Uani 1 1 d . . . . .
C3 C 0.53139(17) 0.42466(13) 0.1654(4) 0.0242(6) Uani 1 1 d . . . . .
C2 C 0.54788(17) 0.38996(14) 0.5001(4) 0.0260(6) Uani 1 1 d . . . . .
C1 C 0.57587(16) 0.37661(13) 0.2969(4) 0.0200(6) Uani 1 1 d . . . . .
C4 C 0.66826(16) 0.37472(13) 0.2798(4) 0.0221(6) Uani 1 1 d . . . . .
C6 C 0.69670(17) 0.37558(14) 0.0728(4) 0.0295(7) Uani 1 1 d . . . . .
C5 C 0.71365(17) 0.42957(14) 0.3879(5) 0.0302(7) Uani 1 1 d . . . . .
N1 N 0.38439(19) 0.2525(13) 0.9196(5) 0.0259(12) Uani 0.5 1 d D . . A -1
C2N C 0.3784(3) 0.2445(19) 1.1261(7) 0.030(3) Uani 0.5 1 d D . . A -1
H2NA H 0.3239 0.2483 1.1640 0.045 Uiso 0.5 1 calc GR . . A -1
H2NB H 0.4089 0.2789 1.1877 0.045 Uiso 0.5 1 calc GR . . A -1
H2NC H 0.3984 0.2011 1.1619 0.045 Uiso 0.5 1 calc GR . . A -1
C1N C 0.4676(2) 0.248(3) 0.8617(7) 0.0276(18) Uani 0.5 1 d D . . A -1
H1NA H 0.4956 0.2872 0.9048 0.041 Uiso 0.5 1 calc GR . . A -1
H1NB H 0.4707 0.2453 0.7258 0.041 Uiso 0.5 1 calc GR . . A -1
H1NC H 0.4911 0.2085 0.9165 0.041 Uiso 0.5 1 calc GR . . A -1
C3N C 0.3405(11) 0.1978(8) 0.830(3) 0.039(3) Uani 0.5 1 d D . . A -1
H3NA H 0.2855 0.2011 0.8637 0.058 Uiso 0.5 1 calc GR . . A -1
H3NB H 0.3612 0.1555 0.8727 0.058 Uiso 0.5 1 calc GR . . A -1
H3NC H 0.3459 0.2009 0.6946 0.058 Uiso 0.5 1 calc GR . . A -1
C4N C 0.3519(11) 0.3166(8) 0.860(3) 0.036(3) Uani 0.5 1 d D . . A -1
H4NA H 0.2964 0.3181 0.8900 0.054 Uiso 0.5 1 calc GR . . A -1
H4NB H 0.3590 0.3218 0.7258 0.054 Uiso 0.5 1 calc GR . . A -1
H4NC H 0.3788 0.3523 0.9254 0.054 Uiso 0.5 1 calc GR . . A -1

loop_
_atom_site_aniso_label
_atom_site_aniso_U_11
_atom_site_aniso_U_22
_atom_site_aniso_U_33
_atom_site_aniso_U_23
_atom_site_aniso_U_13
_atom_site_aniso_U_12
Co1 0.0177(3) 0.0152(3) 0.0201(3) 0.000 -0.0020(2) 0.000
F5 0.0374(10) 0.0342(9) 0.0215(8) 0.0055(7) 0.0023(7) 0.0073(7)
F3 0.0363(10) 0.0171(8) 0.0354(10) 0.0035(6) -0.0039(7) 0.0017(7)
F11 0.0443(10) 0.0312(9) 0.0214(8) -0.0023(7) 0.0026(7) 0.0049(8)
F1 0.0468(11) 0.0279(9) 0.0229(9) 0.0011(7) -0.0083(7) 0.0090(7)
F2 0.0241(9) 0.0311(9) 0.0435(11) 0.0049(7) -0.0057(7) 0.0052(7)
F4 0.0260(9) 0.0426(11) 0.0412(11) 0.0066(8) 0.0100(7) 0.0047(8)
F9 0.0357(10) 0.0175(8) 0.0669(13) -0.0040(8) -0.0091(9) -0.0037(7)
F7 0.0363(10) 0.0358(10) 0.0391(11) -0.0142(8) -0.0118(8) 0.0005(8)
F6 0.0440(11) 0.0269(9) 0.0295(10) -0.0080(7) 0.0018(8) 0.0085(7)
F12 0.0482(11) 0.0323(10) 0.0418(11) 0.0152(8) 0.0140(9) -0.0016(8)
F10 0.0298(9) 0.0469(11) 0.0463(12) 0.0033(9) 0.0170(8) 0.0027(8)
F8 0.0215(9) 0.0335(10) 0.0721(14) -0.0062(9) -0.0005(8) -0.0078(7)
O1 0.0172(9) 0.0178(9) 0.0290(10) 0.0011(8) -0.0036(8) 0.0005(7)
O2 0.0183(9) 0.0179(9) 0.0245(10) -0.0004(7) -0.0017(7) -0.0004(7)
C3 0.0290(15) 0.0183(13) 0.0254(15) 0.0012(11) -0.0030(11) 0.0029(11)
C2 0.0277(14) 0.0247(14) 0.0256(15) 0.0013(11) 0.0043(11) 0.0039(11)
C1 0.0227(14) 0.0167(13) 0.0207(14) 0.0007(10) -0.0001(10) 0.0011(10)
C4 0.0208(14) 0.0200(13) 0.0255(15) -0.0011(10) 0.0018(11) -0.0021(10)
C6 0.0304(15) 0.0250(14) 0.0333(17) 0.0035(12) 0.0073(12) 0.0002(12)
C5 0.0266(15) 0.0201(14) 0.0437(18) -0.0053(12) -0.0037(13) -0.0040(11)
N1 0.0199(17) 0.031(3) 0.0270(18) -0.007(5) 0.0025(13) -0.004(5)
C2N 0.025(2) 0.038(9) 0.027(2) -0.002(4) 0.0034(16) -0.005(5)
C1N 0.021(2) 0.032(5) 0.030(2) -0.003(9) 0.0049(16) -0.001(6)
C3N 0.026(5) 0.046(7) 0.044(7) -0.015(5) -0.001(4) -0.010(5)
C4N 0.033(6) 0.040(6) 0.035(6) 0.001(4) 0.001(4) 0.008(4)

loop_
_atom_type_symbol
_atom_type_description
_atom_type_scat_dispersion_real
_atom_type_scat_dispersion_imag
_atom_type_scat_source
C C 0.0181 0.0091 'International Tables Vol C Tables 4.2.6.8 and 6.1.1.4'
H H 0.0000 0.0000 'International Tables Vol C Tables 4.2.6.8 and 6.1.1.4'
N N 0.0311 0.0180 'International Tables Vol C Tables 4.2.6.8 and 6.1.1.4'
O O 0.0492 0.0322 'International Tables Vol C Tables 4.2.6.8 and 6.1.1.4'
F F 0.0727 0.0534 'International Tables Vol C Tables 4.2.6.8 and 6.1.1.4'
Co Co -2.3653 3.6143 'International Tables Vol C Tables 4.2.6.8 and 6.1.1.4'

loop_
_geom_angle_atom_site_label_1
_geom_angle_atom_site_label_2
_geom_angle_atom_site_label_3
_geom_angle
_geom_angle_site_symmetry_1
_geom_angle_site_symmetry_3
O1 Co1 O1 91.37(11) 7_565 .
O2 Co1 O1 178.19(9) 7_565 .
O2 Co1 O1 88.14(8) 7_565 7_565
O2 Co1 O1 178.20(9) . 7_565
O2 Co1 O1 88.14(8) . .
O2 Co1 O2 92.30(11) 7_565 .
C1 O1 Co1 113.86(15) . .
C4 O2 Co1 113.01(15) . .
F3 C3 F1 108.0(2) . .
F3 C3 F2 107.3(2) . .
F3 C3 C1 113.2(2) . .
F1 C3 F2 105.9(2) . .
F1 C3 C1 110.9(2) . .
F2 C3 C1 111.2(2) . .
F5 C2 C1 110.6(2) . .
F4 C2 F5 105.7(2) . .
F4 C2 C1 110.5(2) . .
F6 C2 F5 109.0(2) . .
F6 C2 F4 107.7(2) . .
F6 C2 C1 113.2(2) . .
O1 C1 C3 106.6(2) . .
O1 C1 C2 106.1(2) . .
O1 C1 C4 105.68(19) . .
C3 C1 C2 107.9(2) . .
C3 C1 C4 117.2(2) . .
C2 C1 C4 112.6(2) . .
O2 C4 C1 105.51(19) . .
O2 C4 C6 105.8(2) . .
O2 C4 C5 108.2(2) . .
C6 C4 C1 112.6(2) . .
C5 C4 C1 116.2(2) . .
C5 C4 C6 107.9(2) . .
F11 C6 C4 111.1(2) . .
F12 C6 F11 108.7(3) . .
F12 C6 F10 108.0(2) . .
F12 C6 C4 112.7(2) . .
F10 C6 F11 105.9(2) . .
F10 C6 C4 110.2(2) . .
F9 C5 F8 107.5(2) . .
F9 C5 C4 112.1(2) . .
F7 C5 F9 108.8(3) . .
F7 C5 F8 106.4(2) . .
F7 C5 C4 111.0(2) . .
F8 C5 C4 110.8(2) . .
C1N N1 C2N 109.6(5) . .
C3N N1 C2N 108.2(16) . .
C3N N1 C1N 108.7(18) . .
C4N N1 C2N 110.8(17) . .
C4N N1 C1N 110(2) . .
C4N N1 C3N 109.8(6) . .

loop_
_geom_bond_atom_site_label_1
_geom_bond_atom_site_label_2
_geom_bond_distance
_geom_bond_site_symmetry_2
Co1 O1 1.8020(17) .
Co1 O1 1.8020(17) 7_565
Co1 O2 1.7995(18) .
Co1 O2 1.7995(18) 7_565
F5 C2 1.337(3) .
F3 C3 1.324(3) .
F11 C6 1.336(4) .
F1 C3 1.331(3) .
F2 C3 1.335(3) .
F4 C2 1.336(3) .
F9 C5 1.324(3) .
F7 C5 1.322(4) .
F6 C2 1.325(3) .
F12 C6 1.327(3) .
F10 C6 1.330(3) .
F8 C5 1.336(4) .
O1 C1 1.388(3) .
O2 C4 1.388(3) .
C3 C1 1.559(4) .
C2 C1 1.563(4) .
C1 C4 1.596(4) .
C4 C6 1.567(4) .
C4 C5 1.567(4) .
N1 C2N 1.498(8) .
N1 C1N 1.495(6) .
N1 C3N 1.490(13) .
N1 C4N 1.478(16) .

loop_
_geom_torsion_atom_site_label_1
_geom_torsion_atom_site_label_2
_geom_torsion_atom_site_label_3
_geom_torsion_atom_site_label_4
_geom_torsion
_geom_torsion_site_symmetry_1
Co1 O1 C1 C3 153.86(17) .
Co1 O1 C1 C2 -91.3(2) .
Co1 O1 C1 C4 28.4(2) .
Co1 O2 C4 C1 33.4(2) .
Co1 O2 C4 C6 -86.1(2) .
Co1 O2 C4 C5 158.45(18) .
F5 C2 C1 O1 66.1(3) .
F5 C2 C1 C3 180.0(2) .
F5 C2 C1 C4 -49.1(3) .
F3 C3 C1 O1 -173.3(2) .
F3 C3 C1 C2 73.0(3) .
F3 C3 C1 C4 -55.3(3) .
F1 C3 C1 O1 -51.8(3) .
F1 C3 C1 C2 -165.4(2) .
F1 C3 C1 C4 66.3(3) .
F2 C3 C1 O1 65.8(3) .
F2 C3 C1 C2 -47.9(3) .
F2 C3 C1 C4 -176.2(2) .
F4 C2 C1 O1 -50.6(3) .
F4 C2 C1 C3 63.3(3) .
F4 C2 C1 C4 -165.7(2) .
F6 C2 C1 O1 -171.4(2) .
F6 C2 C1 C3 -57.5(3) .
F6 C2 C1 C4 73.4(3) .
O1 Co1 O1 C1 172.18(13) 7_565
O1 Co1 O2 C4 -16.12(18) .
O1 C1 C4 O2 -38.8(3) .
O1 C1 C4 C6 76.1(3) .
O1 C1 C4 C5 -158.7(2) .
O2 Co1 O1 C1 -9.55(18) .
O2 Co1 O2 C4 162.12(14) 7_565
O2 C4 C6 F11 65.2(3) .
O2 C4 C6 F12 -172.5(2) .
O2 C4 C6 F10 -51.8(3) .
O2 C4 C5 F9 -172.0(2) .
O2 C4 C5 F7 -50.1(3) .
O2 C4 C5 F8 68.0(3) .
C3 C1 C4 O2 -157.4(2) .
C3 C1 C4 C6 -42.5(3) .
C3 C1 C4 C5 82.7(3) .
C2 C1 C4 O2 76.6(2) .
C2 C1 C4 C6 -168.5(2) .
C2 C1 C4 C5 -43.3(3) .
C1 C4 C6 F11 -49.6(3) .
C1 C4 C6 F12 72.7(3) .
C1 C4 C6 F10 -166.6(2) .
C1 C4 C5 F9 -53.5(3) .
C1 C4 C5 F7 68.3(3) .
C1 C4 C5 F8 -173.6(2) .
C6 C4 C5 F9 74.0(3) .
C6 C4 C5 F7 -164.1(2) .
C6 C4 C5 F8 -46.1(3) .
C5 C4 C6 F11 -179.2(2) .
C5 C4 C6 F12 -56.9(3) .
C5 C4 C6 F10 63.8(3) .
